data_7249679
loop_
_publ_author_name
'Ngom, Fallou'
'Blais, Chlo\'e'
'Badiane, Insa'
'H\'enaff, Christine'
'Camara, Magatte'
'Daiguebonne, Carole'
'Guillou, Olivier'

_publ_section_title
;
 Influence of halogens on the crystal packing of
 3,4,5,6-tetra-chloro-phthalate-based lanthanide coordination compounds
;
_journal_name_full CrystEngComm
_journal_paper_doi 10.1039/D4CE00966E
_journal_year 2025
_chemical_formula_sum 'C16 H14 Cl8 K La O15'
_chemical_formula_weight 907.88
_space_group_crystal_system triclinic
_space_group_IT_number 2
_space_group_name_Hall '-P 1'
_space_group_name_H-M_alt 'P -1'
_atom_sites_solution_hydrogens difmap
_audit_creation_method SHELXL-2018/3
_audit_update_record
;
2024-10-28 deposited with the CCDC.	2024-11-27 downloaded from the CCDC.
;
_cell_angle_alpha 85.230(6)
_cell_angle_beta 77.920(6)
_cell_angle_gamma 87.757(6)
_cell_formula_units_Z 2
_cell_length_a 8.1777(11)
_cell_length_b 12.7369(19)
_cell_length_c 13.969(2)
_cell_measurement_reflns_used 9795
_cell_measurement_temperature 150(2)
_cell_measurement_theta_max 27.48
_cell_measurement_theta_min 2.28
_cell_volume 1417.5(4)
_computing_cell_refinement 'APEX3 (Bruker, 2015)'
_computing_data_collection 'Bruker APEX3 (Bruker, 2015)'
_computing_data_reduction 'SAINT (Bruker, 2014)'
_computing_molecular_graphics 'Ortep for Windows (Farrugia, 2012)'
_computing_publication_material 'WinGX publication routines (Farrugia, 2012)'
_computing_structure_refinement 'SHELXL-2018/3 (Sheldrick, 2018)'
_computing_structure_solution 'SHELXT (Sheldrick, 2015)'
_diffrn_ambient_temperature 150(2)
_diffrn_detector_area_resol_mean 10.42
_diffrn_measured_fraction_theta_full 0.997
_diffrn_measured_fraction_theta_max 0.992
_diffrn_measurement_device_type 'D8 VENTURE Bruker AXS'
_diffrn_measurement_method 'CCD rotation images, thick slices'
_diffrn_radiation_type MoK\a
_diffrn_radiation_wavelength 0.71073
_diffrn_reflns_av_R_equivalents 0.045
_diffrn_reflns_av_unetI/netI 0.0452
_diffrn_reflns_Laue_measured_fraction_full 0.997
_diffrn_reflns_Laue_measured_fraction_max 0.992
_diffrn_reflns_limit_h_max 10
_diffrn_reflns_limit_h_min -10
_diffrn_reflns_limit_k_max 16
_diffrn_reflns_limit_k_min -16
_diffrn_reflns_limit_l_max 18
_diffrn_reflns_limit_l_min 0
_diffrn_reflns_number 6492
_diffrn_reflns_point_group_measured_fraction_full 0.997
_diffrn_reflns_point_group_measured_fraction_max 0.992
_diffrn_reflns_theta_full 25.242
_diffrn_reflns_theta_max 27.542
_diffrn_reflns_theta_min 2.108
_diffrn_source 'Enraf Nonius FR590'
_exptl_absorpt_coefficient_mu 2.477
_exptl_absorpt_correction_T_max 0.7456
_exptl_absorpt_correction_T_min 0.5877
_exptl_absorpt_correction_type multi-scan
_exptl_absorpt_process_details
;
  [Sheldrick, G.M. (2014). SADABS Bruker AXS Inc., Madison, Wisconsin, USA]
;
_exptl_crystal_colour colorless
_exptl_crystal_density_diffrn 2.127
_exptl_crystal_density_method 'not measured'
_exptl_crystal_description stick
_exptl_crystal_F_000 884
_exptl_crystal_size_max 0.31
_exptl_crystal_size_mid 0.12
_exptl_crystal_size_min 0.09
_refine_diff_density_max 1.591
_refine_diff_density_min -0.732
_refine_diff_density_rms 0.198
_refine_ls_extinction_method none
_refine_ls_goodness_of_fit_ref 1.074
_refine_ls_hydrogen_treatment mixed
_refine_ls_matrix_type full
_refine_ls_number_parameters 412
_refine_ls_number_reflns 6492
_refine_ls_number_restraints 21
_refine_ls_restrained_S_all 1.077
_refine_ls_R_factor_all 0.0327
_refine_ls_R_factor_gt 0.0298
_refine_ls_shift/su_max 0.001
_refine_ls_shift/su_mean 0.000
_refine_ls_structure_factor_coef Fsqd
_refine_ls_weighting_details 'w=1/[\s^2^(Fo^2^)+(0.0262P)^2^+2.0868P] where P=(Fo^2^+2Fc^2^)/3'
_refine_ls_weighting_scheme calc
_refine_ls_wR_factor_gt 0.0731
_refine_ls_wR_factor_ref 0.0739
_reflns_Friedel_coverage 0.000
_reflns_number_gt 5984
_reflns_number_total 6492
_reflns_threshold_expression 'I > 2\s(I)'
_cod_data_source_file d4ce00966e2.cif
_cod_data_source_block shelx_CCDC3
_cod_database_code 7249679
_shelx_shelxl_version_number 2018/3
_shelx_space_group_comment
;
The symmetry employed for this shelxl refinement is uniquely defined
by the following loop, which should always be used as a source of
symmetry information in preference to the above space-group names.
They are only intended as comments.
;

loop_
_space_group_symop_operation_xyz
'x, y, z'
'-x, -y, -z'

loop_
_atom_site_label
_atom_site_type_symbol
_atom_site_fract_x
_atom_site_fract_y
_atom_site_fract_z
_atom_site_U_iso_or_equiv
_atom_site_adp_type
_atom_site_occupancy
_atom_site_site_symmetry_order
_atom_site_calc_flag
_atom_site_refinement_flags_posn
_atom_site_refinement_flags_adp
_atom_site_refinement_flags_occupancy
_atom_site_disorder_assembly
_atom_site_disorder_group
La1 La 0.48750(2) 0.25323(2) 0.47287(2) 0.01289(6) Uani 1 1 d . . . . .
K1 K 0.00347(8) 0.15628(6) 0.42899(5) 0.02535(15) Uani 1 1 d . . . . .
Cl1 Cl 0.02491(11) 0.25313(6) 0.76349(6) 0.02943(18) Uani 1 1 d . . . . .
Cl2 Cl 0.06802(10) 0.19967(6) 0.97936(5) 0.02418(16) Uani 1 1 d . . . . .
Cl3 Cl 0.26096(10) -0.00635(6) 1.03250(5) 0.02375(16) Uani 1 1 d . . . . .
Cl4 Cl 0.40590(10) -0.15690(6) 0.87045(5) 0.02347(15) Uani 1 1 d . . . . .
Cl5 Cl 0.88708(10) 0.35157(6) 0.16220(5) 0.02337(15) Uani 1 1 d . . . . .
Cl6 Cl 0.83955(9) 0.42857(6) -0.04928(5) 0.02228(15) Uani 1 1 d . . . . .
Cl7 Cl 0.63574(9) 0.63446(6) -0.08157(5) 0.02242(15) Uani 1 1 d . . . . .
Cl8 Cl 0.46385(9) 0.75715(6) 0.09726(5) 0.02213(15) Uani 1 1 d . . . . .
O1 O 0.2589(3) 0.13753(17) 0.55353(15) 0.0237(5) Uani 1 1 d . . . . .
O2 O 0.0199(3) 0.05556(18) 0.60920(15) 0.0251(5) Uani 1 1 d . . . . .
O3 O 0.4940(3) -0.08011(16) 0.61649(15) 0.0200(4) Uani 1 1 d . . . . .
O4 O 0.2662(3) -0.17419(16) 0.66029(14) 0.0193(4) Uani 1 1 d . . . . .
O5 O 0.5628(2) 0.42175(16) 0.37374(14) 0.0196(4) Uani 1 1 d . . . . .
O6 O 0.8225(2) 0.47817(16) 0.35763(14) 0.0178(4) Uani 1 1 d . . . . .
O7 O 0.5607(2) 0.68084(16) 0.36061(14) 0.0188(4) Uani 1 1 d . . . . .
O8 O 0.3247(2) 0.65628(17) 0.30976(15) 0.0217(4) Uani 1 1 d . . . . .
O9 O 0.6348(3) 0.10963(17) 0.56450(16) 0.0245(5) Uani 1 1 d D . . . .
H9A H 0.664(4) 0.115(3) 0.6170(18) 0.029 Uiso 1 1 d D U . . .
H9B H 0.588(4) 0.0497(19) 0.576(3) 0.029 Uiso 1 1 d D U . . .
O10 O 0.7783(3) 0.31276(17) 0.49821(15) 0.0191(4) Uani 1 1 d D . . . .
H10A H 0.764(4) 0.326(3) 0.5570(15) 0.023 Uiso 1 1 d D U . . .
H10B H 0.688(3) 0.303(3) 0.490(2) 0.023 Uiso 1 1 d D U . . .
O11 O 0.2217(3) 0.37047(17) 0.50269(16) 0.0229(4) Uani 1 1 d D . . . .
H11A H 0.204(5) 0.409(2) 0.5492(18) 0.027 Uiso 1 1 d D U . . .
H11B H 0.187(4) 0.406(2) 0.4588(19) 0.027 Uiso 1 1 d D U . . .
O12 O 0.3280(3) 0.26859(18) 0.32990(16) 0.0261(5) Uani 1 1 d D . . . .
H12B H 0.285(5) 0.3256(17) 0.313(3) 0.031 Uiso 1 1 d D U . . .
H12A H 0.314(5) 0.225(2) 0.295(2) 0.031 Uiso 1 1 d D U . . .
O13 O 0.1841(4) 0.1291(2) 0.2334(2) 0.0441(7) Uani 1 1 d D . . . .
H13A H 0.204(5) 0.0649(17) 0.243(4) 0.053 Uiso 1 1 d D U . . .
H13B H 0.095(4) 0.133(3) 0.213(3) 0.053 Uiso 1 1 d D U . . .
OW1 O 0.1688(3) 0.46257(18) 0.32393(17) 0.0245(5) Uani 1 1 d D . . . .
HW1A H 0.069(2) 0.469(3) 0.319(3) 0.029 Uiso 1 1 d D U . . .
HW1B H 0.207(4) 0.5213(19) 0.307(3) 0.029 Uiso 1 1 d D U . . .
OW2 O 0.7351(4) 0.0869(2) 0.7401(2) 0.0439(7) Uani 1 1 d D . . . .
HW2A H 0.843(3) 0.088(3) 0.703(3) 0.053 Uiso 1 1 d D U . . .
HW2B H 0.749(5) 0.149(2) 0.766(3) 0.053 Uiso 1 1 d D U . . .
C1 C 0.1937(4) 0.0710(2) 0.7214(2) 0.0168(5) Uani 1 1 d . . . . .
C2 C 0.1315(4) 0.1401(2) 0.7939(2) 0.0180(6) Uani 1 1 d . . . . .
C3 C 0.1517(4) 0.1166(2) 0.8901(2) 0.0174(6) Uani 1 1 d . . . . .
C4 C 0.2367(3) 0.0245(2) 0.9139(2) 0.0163(5) Uani 1 1 d . . . . .
C5 C 0.3008(4) -0.0434(2) 0.8414(2) 0.0168(5) Uani 1 1 d . . . . .
C6 C 0.2799(3) -0.0205(2) 0.74534(19) 0.0157(5) Uani 1 1 d . . . . .
C7 C 0.1547(4) 0.0907(2) 0.6203(2) 0.0167(5) Uani 1 1 d . . . . .
C8 C 0.3502(3) -0.0968(2) 0.66882(19) 0.0158(5) Uani 1 1 d . . . . .
C9 C 0.6820(3) 0.5134(2) 0.22439(19) 0.0145(5) Uani 1 1 d . . . . .
C10 C 0.7657(3) 0.4622(2) 0.1436(2) 0.0160(5) Uani 1 1 d . . . . .
C11 C 0.7478(3) 0.4979(2) 0.0489(2) 0.0162(5) Uani 1 1 d . . . . .
C12 C 0.6532(3) 0.5885(2) 0.03535(19) 0.0158(5) Uani 1 1 d . . . . .
C13 C 0.5718(3) 0.6407(2) 0.1165(2) 0.0154(5) Uani 1 1 d . . . . .
C14 C 0.5808(3) 0.6016(2) 0.21139(19) 0.0147(5) Uani 1 1 d . . . . .
C15 C 0.6914(3) 0.4676(2) 0.3269(2) 0.0155(5) Uani 1 1 d . . . . .
C16 C 0.4798(3) 0.6514(2) 0.30088(19) 0.0151(5) Uani 1 1 d . . . . .

loop_
_atom_site_aniso_label
_atom_site_aniso_U_11
_atom_site_aniso_U_22
_atom_site_aniso_U_33
_atom_site_aniso_U_23
_atom_site_aniso_U_13
_atom_site_aniso_U_12
La1 0.01587(9) 0.01351(9) 0.00948(8) -0.00151(6) -0.00345(6) 0.00319(6)
K1 0.0209(3) 0.0296(4) 0.0254(3) 0.0052(3) -0.0079(3) 0.0027(3)
Cl1 0.0419(4) 0.0224(4) 0.0230(4) -0.0036(3) -0.0072(3) 0.0185(3)
Cl2 0.0317(4) 0.0221(4) 0.0179(3) -0.0095(3) -0.0016(3) 0.0078(3)
Cl3 0.0332(4) 0.0276(4) 0.0111(3) -0.0039(3) -0.0063(3) 0.0066(3)
Cl4 0.0345(4) 0.0215(4) 0.0148(3) -0.0019(3) -0.0085(3) 0.0134(3)
Cl5 0.0308(4) 0.0187(3) 0.0190(3) -0.0015(3) -0.0037(3) 0.0116(3)
Cl6 0.0288(4) 0.0222(4) 0.0146(3) -0.0065(3) -0.0008(3) 0.0063(3)
Cl7 0.0297(4) 0.0261(4) 0.0108(3) 0.0002(3) -0.0047(3) 0.0065(3)
Cl8 0.0303(4) 0.0191(3) 0.0165(3) -0.0002(3) -0.0064(3) 0.0108(3)
O1 0.0310(12) 0.0249(11) 0.0141(10) 0.0013(8) -0.0030(8) -0.0022(9)
O2 0.0233(11) 0.0345(13) 0.0174(10) 0.0010(9) -0.0052(8) 0.0009(9)
O3 0.0236(10) 0.0176(10) 0.0173(10) -0.0055(8) -0.0001(8) 0.0050(8)
O4 0.0230(10) 0.0194(10) 0.0160(10) -0.0025(8) -0.0055(8) 0.0027(8)
O5 0.0182(10) 0.0203(10) 0.0186(10) 0.0042(8) -0.0029(8) 0.0016(8)
O6 0.0183(10) 0.0213(10) 0.0142(9) -0.0006(8) -0.0052(8) 0.0037(8)
O7 0.0186(10) 0.0243(11) 0.0143(9) -0.0061(8) -0.0040(8) 0.0019(8)
O8 0.0176(10) 0.0311(12) 0.0167(10) -0.0057(8) -0.0039(8) 0.0055(9)
O9 0.0344(12) 0.0180(11) 0.0232(11) 0.0041(9) -0.0134(9) 0.0001(9)
O10 0.0179(10) 0.0251(11) 0.0151(10) -0.0028(8) -0.0048(8) 0.0011(8)
O11 0.0258(11) 0.0265(12) 0.0164(10) -0.0038(9) -0.0056(8) 0.0101(9)
O12 0.0380(13) 0.0236(12) 0.0214(11) -0.0084(9) -0.0167(10) 0.0112(10)
O13 0.0455(16) 0.0540(18) 0.0367(15) -0.0211(14) -0.0105(12) -0.0005(14)
OW1 0.0187(10) 0.0260(12) 0.0294(12) 0.0042(9) -0.0088(9) 0.0002(9)
OW2 0.0421(15) 0.0502(17) 0.0397(16) -0.0104(13) -0.0062(12) -0.0012(13)
C1 0.0202(13) 0.0157(13) 0.0134(12) -0.0009(10) -0.0015(10) 0.0037(11)
C2 0.0219(14) 0.0151(13) 0.0162(13) -0.0014(11) -0.0030(11) 0.0049(11)
C3 0.0197(13) 0.0168(14) 0.0147(13) -0.0051(11) 0.0000(10) 0.0022(11)
C4 0.0197(13) 0.0180(14) 0.0109(12) -0.0010(10) -0.0030(10) 0.0009(11)
C5 0.0199(13) 0.0164(14) 0.0137(13) -0.0017(10) -0.0030(10) 0.0043(11)
C6 0.0163(13) 0.0179(14) 0.0117(12) -0.0010(10) -0.0009(10) 0.0025(11)
C7 0.0234(14) 0.0136(13) 0.0117(12) -0.0004(10) -0.0024(10) 0.0085(11)
C8 0.0221(14) 0.0164(14) 0.0088(12) 0.0021(10) -0.0056(10) 0.0074(11)
C9 0.0144(12) 0.0158(13) 0.0125(12) 0.0003(10) -0.0011(10) -0.0008(10)
C10 0.0167(13) 0.0137(13) 0.0168(13) -0.0007(10) -0.0021(10) 0.0013(10)
C11 0.0165(13) 0.0168(14) 0.0144(13) -0.0041(10) -0.0003(10) 0.0001(11)
C12 0.0198(13) 0.0181(14) 0.0097(12) -0.0001(10) -0.0042(10) -0.0002(11)
C13 0.0163(13) 0.0153(13) 0.0149(13) -0.0009(10) -0.0044(10) 0.0027(10)
C14 0.0156(12) 0.0149(13) 0.0138(12) -0.0014(10) -0.0037(10) 0.0007(10)
C15 0.0188(13) 0.0112(13) 0.0150(13) -0.0002(10) -0.0018(10) 0.0062(10)
C16 0.0219(14) 0.0122(13) 0.0111(12) 0.0004(10) -0.0044(10) 0.0035(10)

loop_
_atom_type_symbol
_atom_type_description
_atom_type_scat_dispersion_real
_atom_type_scat_dispersion_imag
_atom_type_scat_source
C C 0.0033 0.0016 'International Tables Vol C Tables 4.2.6.8 and 6.1.1.4'
H H 0.0000 0.0000 'International Tables Vol C Tables 4.2.6.8 and 6.1.1.4'
Cl Cl 0.1484 0.1585 'International Tables Vol C Tables 4.2.6.8 and 6.1.1.4'
La La -0.2871 2.4523 'International Tables Vol C Tables 4.2.6.8 and 6.1.1.4'
O O 0.0106 0.0060 'International Tables Vol C Tables 4.2.6.8 and 6.1.1.4'
K K 0.2009 0.2494 'International Tables Vol C Tables 4.2.6.8 and 6.1.1.4'

loop_
_geom_angle_atom_site_label_1
_geom_angle_atom_site_label_2
_geom_angle_atom_site_label_3
_geom_angle
_geom_angle_site_symmetry_1
_geom_angle_site_symmetry_3
_geom_angle_publ_flag
O1 La1 O5 145.56(7) . . ?
O1 La1 O9 76.99(7) . . ?
O5 La1 O9 137.16(7) . . ?
O1 La1 O11 73.74(7) . . ?
O5 La1 O11 74.26(7) . . ?
O9 La1 O11 139.30(7) . . ?
O1 La1 O12 83.70(8) . . ?
O5 La1 O12 71.73(7) . . ?
O9 La1 O12 137.84(7) . . ?
O11 La1 O12 65.57(7) . . ?
O1 La1 O3 70.00(7) . 2_656 ?
O5 La1 O3 118.90(7) . 2_656 ?
O9 La1 O3 70.84(7) . 2_656 ?
O11 La1 O3 122.48(7) . 2_656 ?
O12 La1 O3 67.39(7) . 2_656 ?
O1 La1 O10 139.75(7) . . ?
O5 La1 O10 70.71(7) . . ?
O9 La1 O10 67.65(7) . . ?
O11 La1 O10 123.25(7) . . ?
O12 La1 O10 135.89(7) . . ?
O3 La1 O10 113.31(7) 2_656 . ?
O1 La1 O4 118.18(7) . 2_656 ?
O5 La1 O4 83.40(6) . 2_656 ?
O9 La1 O4 73.44(7) . 2_656 ?
O11 La1 O4 146.25(6) . 2_656 ?
O12 La1 O4 83.70(7) . 2_656 ?
O3 La1 O4 49.38(6) 2_656 2_656 ?
O10 La1 O4 69.86(6) . 2_656 ?
O1 La1 C8 94.40(8) . 2_656 ?
O5 La1 C8 100.98(7) . 2_656 ?
O9 La1 C8 71.22(7) . 2_656 ?
O11 La1 C8 138.11(7) . 2_656 ?
O12 La1 C8 73.37(7) . 2_656 ?
O3 La1 C8 24.80(7) 2_656 2_656 ?
O10 La1 C8 91.97(7) . 2_656 ?
O4 La1 C8 24.61(7) 2_656 2_656 ?
O1 La1 K1 123.04(5) . 1_655 ?
O5 La1 K1 90.80(5) . 1_655 ?
O9 La1 K1 49.28(5) . 1_655 ?
O11 La1 K1 160.84(5) . 1_655 ?
O12 La1 K1 121.63(5) . 1_655 ?
O3 La1 K1 75.08(5) 2_656 1_655 ?
O10 La1 K1 38.30(5) . 1_655 ?
O4 La1 K1 38.33(4) 2_656 1_655 ?
C8 La1 K1 55.54(5) 2_656 1_655 ?
O1 La1 K1 40.68(5) . . ?
O5 La1 K1 108.84(5) . . ?
O9 La1 K1 112.79(5) . . ?
O11 La1 K1 56.51(5) . . ?
O12 La1 K1 43.71(6) . . ?
O3 La1 K1 66.85(5) 2_656 . ?
O10 La1 K1 179.55(5) . . ?
O4 La1 K1 110.11(4) 2_656 . ?
C8 La1 K1 88.09(6) 2_656 . ?
K1 La1 K1 141.88(2) 1_655 . ?
O1 La1 H10B 141.4(11) . . ?
O5 La1 H10B 68.2(11) . . ?
O9 La1 H10B 70.5(11) . . ?
O11 La1 H10B 120.2(11) . . ?
O12 La1 H10B 134.8(11) . . ?
O3 La1 H10B 116.1(11) 2_656 . ?
O10 La1 H10B 3.2(11) . . ?
O4 La1 H10B 71.8(10) 2_656 . ?
C8 La1 H10B 94.3(10) 2_656 . ?
K1 La1 H10B 41.2(11) 1_655 . ?
K1 La1 H10B 176.5(11) . . ?
O4 K1 O10 66.90(6) 2_556 1_455 ?
O4 K1 O2 127.78(7) 2_556 . ?
O10 K1 O2 96.78(7) 1_455 . ?
O4 K1 O2 80.55(6) 2_556 2_556 ?
O10 K1 O2 135.19(7) 1_455 2_556 ?
O2 K1 O2 79.12(7) . 2_556 ?
O4 K1 O13 82.89(8) 2_556 . ?
O10 K1 O13 129.74(8) 1_455 . ?
O2 K1 O13 133.12(9) . . ?
O2 K1 O13 71.73(8) 2_556 . ?
O4 K1 O1 171.54(6) 2_556 . ?
O10 K1 O1 107.30(6) 1_455 . ?
O2 K1 O1 45.25(6) . . ?
O2 K1 O1 100.90(6) 2_556 . ?
O13 K1 O1 105.51(8) . . ?
O4 K1 O12 119.31(6) 2_556 . ?
O10 K1 O12 105.87(6) 1_455 . ?
O2 K1 O12 112.82(6) . . ?
O2 K1 O12 116.91(6) 2_556 . ?
O13 K1 O12 55.15(7) . . ?
O1 K1 O12 67.62(6) . . ?
O4 K1 C7 149.45(7) 2_556 . ?
O10 K1 C7 100.46(7) 1_455 . ?
O2 K1 C7 22.57(7) . . ?
O2 K1 C7 92.16(7) 2_556 . ?
O13 K1 C7 123.10(8) . . ?
O1 K1 C7 22.95(7) . . ?
O12 K1 C7 90.52(7) . . ?
O4 K1 O9 62.04(6) 2_556 1_455 ?
O10 K1 O9 56.62(6) 1_455 1_455 ?
O2 K1 O9 67.66(6) . 1_455 ?
O2 K1 O9 81.49(6) 2_556 1_455 ?
O13 K1 O9 138.94(7) . 1_455 ?
O1 K1 O9 109.78(6) . 1_455 ?
O12 K1 O9 161.57(6) . 1_455 ?
C7 K1 O9 87.61(7) . 1_455 ?
O4 K1 La1 37.07(4) 2_556 1_455 ?
O10 K1 La1 36.22(4) 1_455 1_455 ?
O2 K1 La1 101.75(5) . 1_455 ?
O2 K1 La1 100.33(5) 2_556 1_455 ?
O13 K1 La1 118.79(6) . 1_455 ?
O1 K1 La1 134.94(5) . 1_455 ?
O12 K1 La1 132.54(5) . 1_455 ?
C7 K1 La1 117.68(5) . 1_455 ?
O9 K1 La1 36.48(4) 1_455 1_455 ?
O4 K1 K1 106.59(5) 2_556 2_556 ?
O10 K1 K1 122.74(5) 1_455 2_556 ?
O2 K1 K1 40.06(5) . 2_556 ?
O2 K1 K1 39.05(4) 2_556 2_556 ?
O13 K1 K1 103.47(7) . 2_556 ?
O1 K1 K1 70.87(5) . 2_556 ?
O12 K1 K1 123.06(5) . 2_556 ?
C7 K1 K1 55.41(5) . 2_556 ?
O9 K1 K1 70.07(4) 1_455 2_556 ?
La1 K1 K1 104.37(2) 1_455 2_556 ?
O4 K1 La1 153.30(5) 2_556 . ?
O10 K1 La1 105.66(5) 1_455 . ?
O2 K1 La1 77.55(5) . . ?
O2 K1 La1 116.57(5) 2_556 . ?
O13 K1 La1 83.61(6) . . ?
O1 K1 La1 32.41(4) . . ?
O12 K1 La1 35.72(4) . . ?
C7 K1 La1 55.03(5) . . ?
O9 K1 La1 137.00(4) 1_455 . ?
La1 K1 La1 141.88(2) 1_455 . ?
K1 K1 La1 98.91(2) 2_556 . ?
O4 K1 H12A 112.1(6) 2_556 . ?
O10 K1 H12A 116.4(5) 1_455 . ?
O2 K1 H12A 119.3(7) . . ?
O2 K1 H12A 103.7(4) 2_556 . ?
O13 K1 H12A 40.4(4) . . ?
O1 K1 H12A 75.8(6) . . ?
O12 K1 H12A 14.9(3) . . ?
C7 K1 H12A 98.4(7) . . ?
O9 K1 H12A 171.8(7) 1_455 . ?
La1 K1 H12A 135.4(7) 1_455 . ?
K1 K1 H12A 118.0(6) 2_556 . ?
La1 K1 H12A 46.3(6) . . ?
O4 K1 H13A 87.8(7) 2_556 . ?
O10 K1 H13A 144.1(5) 1_455 . ?
O2 K1 H13A 119.1(5) . . ?
O2 K1 H13A 57.7(6) 2_556 . ?
O13 K1 H13A 15.7(5) . . ?
O1 K1 H13A 100.1(7) . . ?
O12 K1 H13A 63.7(7) . . ?
C7 K1 H13A 113.4(6) . . ?
O9 K1 H13A 133.3(8) 1_455 . ?
La1 K1 H13A 124.8(7) 1_455 . ?
K1 K1 H13A 87.8(5) 2_556 . ?
La1 K1 H13A 85.4(8) . . ?
H12A K1 H13A 48.9(8) . . ?
O4 K1 H13B 66.7(4) 2_556 . ?
O10 K1 H13B 119.3(6) 1_455 . ?
O2 K1 H13B 143.0(7) . . ?
O2 K1 H13B 69.7(8) 2_556 . ?
O13 K1 H13B 16.2(4) . . ?
O1 K1 H13B 121.6(4) . . ?
O12 K1 H13B 67.3(6) . . ?
C7 K1 H13B 138.1(5) . . ?
O9 K1 H13B 124.3(5) 1_455 . ?
La1 K1 H13B 102.9(4) 1_455 . ?
K1 K1 H13B 106.6(8) 2_556 . ?
La1 K1 H13B 98.7(5) . . ?
H12A K1 H13B 53.5(8) . . ?
H13A K1 H13B 25.2(6) . . ?
C7 O1 La1 160.03(19) . . ?
C7 O1 K1 89.02(17) . . ?
La1 O1 K1 106.90(7) . . ?
C7 O2 K1 99.59(17) . . ?
C7 O2 K1 120.87(18) . 2_556 ?
K1 O2 K1 100.88(7) . 2_556 ?
C8 O3 La1 95.26(17) . 2_656 ?
C8 O4 La1 92.72(16) . 2_656 ?
C8 O4 K1 122.66(17) . 2_556 ?
La1 O4 K1 104.60(7) 2_656 2_556 ?
C15 O5 La1 138.70(18) . . ?
C16 O7 C14 35.10(15) . . ?
La1 O9 K1 94.25(7) . 1_655 ?
La1 O9 H9A 126(3) . . ?
K1 O9 H9A 95(3) 1_655 . ?
La1 O9 H9B 116(2) . . ?
K1 O9 H9B 125(3) 1_655 . ?
H9A O9 H9B 101(3) . . ?
La1 O10 K1 105.48(7) . 1_655 ?
La1 O10 H10A 106(2) . . ?
K1 O10 H10A 120(2) 1_655 . ?
La1 O10 H10B 7(3) . . ?
K1 O10 H10B 112(3) 1_655 . ?
H10A O10 H10B 104(3) . . ?
La1 O11 H11A 119(2) . . ?
La1 O11 H11B 124(3) . . ?
H11A O11 H11B 104(3) . . ?
La1 O12 K1 100.57(8) . . ?
La1 O12 H12B 121(2) . . ?
K1 O12 H12B 98(3) . . ?
La1 O12 H12A 130(3) . . ?
K1 O12 H12A 73(3) . . ?
H12B O12 H12A 109(3) . . ?
K1 O13 H13A 96(4) . . ?
K1 O13 H13B 91(3) . . ?
H13A O13 H13B 105(3) . . ?
HW1A OW1 HW1B 105(3) . . ?
HW2A OW2 HW2B 92(3) . . ?
C6 C1 C2 119.5(3) . . ?
C6 C1 C7 120.1(2) . . ?
C2 C1 C7 120.2(2) . . ?
C3 C2 C1 120.6(3) . . ?
C3 C2 Cl1 120.3(2) . . ?
C1 C2 Cl1 119.1(2) . . ?
C4 C3 C2 119.7(3) . . ?
C4 C3 Cl2 120.2(2) . . ?
C2 C3 Cl2 120.1(2) . . ?
C5 C4 C3 119.7(2) . . ?
C5 C4 Cl3 120.0(2) . . ?
C3 C4 Cl3 120.4(2) . . ?
C4 C5 C6 120.7(3) . . ?
C4 C5 Cl4 119.7(2) . . ?
C6 C5 Cl4 119.6(2) . . ?
C1 C6 C5 119.9(2) . . ?
C1 C6 C8 121.1(2) . . ?
C5 C6 C8 119.0(2) . . ?
O2 C7 O1 124.6(3) . . ?
O2 C7 C1 116.4(2) . . ?
O1 C7 C1 119.0(3) . . ?
O2 C7 K1 57.83(14) . . ?
O1 C7 K1 68.03(15) . . ?
C1 C7 K1 168.13(18) . . ?
O4 C8 O3 122.5(3) . . ?
O4 C8 C6 119.5(2) . . ?
O3 C8 C6 118.0(2) . . ?
O4 C8 La1 62.67(14) . 2_656 ?
O3 C8 La1 59.94(14) . 2_656 ?
C6 C8 La1 175.03(18) . 2_656 ?
C10 C9 C14 120.1(2) . . ?
C10 C9 C15 119.5(2) . . ?
C14 C9 C15 120.3(2) . . ?
C9 C10 C11 120.5(3) . . ?
C9 C10 Cl5 119.0(2) . . ?
C11 C10 Cl5 120.4(2) . . ?
C12 C11 C10 119.5(2) . . ?
C12 C11 Cl6 120.4(2) . . ?
C10 C11 Cl6 120.1(2) . . ?
C11 C12 C13 119.7(2) . . ?
C11 C12 Cl7 119.5(2) . . ?
C13 C12 Cl7 120.8(2) . . ?
C14 C13 C12 120.9(3) . . ?
C14 C13 Cl8 120.3(2) . . ?
C12 C13 Cl8 118.8(2) . . ?
O7 C14 C9 101.87(19) . . ?
O7 C14 C13 133.5(2) . . ?
C9 C14 C13 119.1(2) . . ?
O7 C14 C16 28.40(13) . . ?
C9 C14 C16 119.3(2) . . ?
C13 C14 C16 121.6(2) . . ?
O6 C15 O5 125.8(3) . . ?
O6 C15 C9 118.9(2) . . ?
O5 C15 C9 115.3(2) . . ?
O7 C16 O8 126.2(3) . . ?
O7 C16 C14 116.5(2) . . ?
O8 C16 C14 117.3(2) . . ?

loop_
_geom_bond_atom_site_label_1
_geom_bond_atom_site_label_2
_geom_bond_distance
_geom_bond_site_symmetry_2
_geom_bond_publ_flag
La1 O1 2.448(2) . ?
La1 O5 2.481(2) . ?
La1 O9 2.553(2) . ?
La1 O11 2.569(2) . ?
La1 O12 2.595(2) . ?
La1 O3 2.607(2) 2_656 ?
La1 O10 2.626(2) . ?
La1 O4 2.667(2) 2_656 ?
La1 C8 2.999(3) 2_656 ?
La1 K1 4.2825(9) 1_655 ?
La1 K1 4.3695(9) . ?
La1 H10B 1.847(19) . ?
K1 O4 2.745(2) 2_556 ?
K1 O10 2.754(2) 1_455 ?
K1 O2 2.755(2) . ?
K1 O2 2.815(2) 2_556 ?
K1 O13 2.862(3) . ?
K1 O1 2.977(2) . ?
K1 O12 3.072(3) . ?
K1 C7 3.210(3) . ?
K1 O9 3.255(2) 1_455 ?
K1 K1 4.2948(15) 2_556 ?
K1 H12A 2.94(4) . ?
K1 H13A 3.06(5) . ?
K1 H13B 2.99(5) . ?
Cl1 C2 1.723(3) . ?
Cl2 C3 1.716(3) . ?
Cl3 C4 1.721(3) . ?
Cl4 C5 1.716(3) . ?
Cl5 C10 1.725(3) . ?
Cl6 C11 1.715(3) . ?
Cl7 C12 1.721(3) . ?
Cl8 C13 1.727(3) . ?
O1 C7 1.252(3) . ?
O2 C7 1.250(4) . ?
O3 C8 1.264(3) . ?
O4 C8 1.250(4) . ?
O5 C15 1.254(3) . ?
O6 C15 1.251(3) . ?
O7 C16 1.256(3) . ?
O7 C14 2.363(3) . ?
O8 C16 1.248(3) . ?
O9 H9A 0.827(18) . ?
O9 H9B 0.854(18) . ?
O10 H10A 0.837(17) . ?
O10 H10B 0.788(18) . ?
O11 H11A 0.829(18) . ?
O11 H11B 0.820(18) . ?
O12 H12B 0.834(18) . ?
O12 H12A 0.792(18) . ?
O13 H13A 0.832(18) . ?
O13 H13B 0.834(18) . ?
OW1 HW1A 0.832(18) . ?
OW1 HW1B 0.820(18) . ?
OW2 HW2A 0.925(19) . ?
OW2 HW2B 0.912(19) . ?
C1 C6 1.392(4) . ?
C1 C2 1.398(4) . ?
C1 C7 1.510(4) . ?
C2 C3 1.396(4) . ?
C3 C4 1.393(4) . ?
C4 C5 1.392(4) . ?
C5 C6 1.393(4) . ?
C6 C8 1.514(4) . ?
C9 C10 1.390(4) . ?
C9 C14 1.391(4) . ?
C9 C15 1.517(4) . ?
C10 C11 1.397(4) . ?
C11 C12 1.387(4) . ?
C12 C13 1.395(4) . ?
C13 C14 1.392(4) . ?
C14 C16 1.518(4) . ?
